data_7220919
loop_
_publ_author_name
'Z\'u\~niga-Villarreal, No\'e'
'Hern\'andez-Ju\'arez, Mart\'in'
'Toscano, Ruben Alfredo'
'Cortes-Guzman, Fernando'

_publ_section_title
;
 Hydrogen and oxygen activation by an iridium precursor containing the
 4,5-bis(diphenylthiophosphinoyl)-1,2,3-triazole ligand
;
_journal_name_full 'RSC Adv.'
_journal_paper_doi 10.1039/C5RA07698F
_journal_year 2015
_chemical_formula_moiety 'C62 H50 Ir N3 O6 P4 S2'
_chemical_formula_sum 'C62 H50 Ir N3 O6 P4 S2'
_chemical_formula_weight 1313.25
_chemical_name_systematic '[Ir(\k2-S,N-(4,5-(P(S)Ph2)2Tz))(P(OC6H4)(OPh)2)(P(OPh)3)(H)] '
_space_group_crystal_system monoclinic
_space_group_IT_number 14
_space_group_name_Hall '-P 2ybc'
_space_group_name_H-M_alt 'P 1 21/c 1'
_symmetry_space_group_name_Hall '-P 2ybc'
_symmetry_space_group_name_H-M 'P 1 21/c 1'
_atom_sites_solution_hydrogens mixed
_atom_sites_solution_primary direct
_atom_sites_solution_secondary difmap
_audit_creation_method SHELXL-2014
_audit_update_record
;
2015-04-24 deposited with the CCDC.
2015-06-26 downloaded from the CCDC.
;
_cell_angle_alpha 90
_cell_angle_beta 103.2000(10)
_cell_angle_gamma 90
_cell_formula_units_Z 4
_cell_length_a 16.6953(9)
_cell_length_b 13.0614(7)
_cell_length_c 27.2428(15)
_cell_measurement_reflns_used 8221
_cell_measurement_temperature 298(2)
_cell_measurement_theta_max 27.41
_cell_measurement_theta_min 2.19
_cell_volume 5783.7(5)
_computing_cell_refinement 'APEX2 v2012.10.0(Bruker, 2012)'
_computing_data_collection 'APEX2 v2012.10.0(Bruker, 2012)'
_computing_data_reduction 'SAINT V8.27B (Bruker, 2012)'
_computing_molecular_graphics 'SHELXTL V 6.12 (Sheldrick, 2000)'
_computing_publication_material 'SHELXTL V 6.12 (Sheldrick, 2000)'
_computing_structure_refinement 'SHELXL-2013 (Sheldrick, 2014/1)'
_computing_structure_solution 'SHELXS-97 (Sheldrick, 2008)'
_diffrn_ambient_temperature 298(2)
_diffrn_measured_fraction_theta_full 0.999
_diffrn_measured_fraction_theta_max 0.997
_diffrn_measurement_device_type 'Bruker Smart Apex CCD diffractometer 01-670-01'
_diffrn_measurement_method \w-scans
_diffrn_radiation_monochromator graphite
_diffrn_radiation_type MoK\a
_diffrn_radiation_wavelength 0.71073
_diffrn_reflns_av_R_equivalents 0.0558
_diffrn_reflns_av_unetI/netI 0.0651
_diffrn_reflns_laue_measured_fraction_full 0.999
_diffrn_reflns_laue_measured_fraction_max 0.997
_diffrn_reflns_limit_h_max 16
_diffrn_reflns_limit_h_min -21
_diffrn_reflns_limit_k_max 16
_diffrn_reflns_limit_k_min -16
_diffrn_reflns_limit_l_max 35
_diffrn_reflns_limit_l_min -35
_diffrn_reflns_number 38487
_diffrn_reflns_point_group_measured_fraction_full 0.999
_diffrn_reflns_point_group_measured_fraction_max 0.997
_diffrn_reflns_theta_full 25.242
_diffrn_reflns_theta_max 27.528
_diffrn_reflns_theta_min 2.189
_diffrn_source 'fine-focus sealed tube'
_exptl_absorpt_coefficient_mu 2.545
_exptl_absorpt_correction_T_max 0.8400
_exptl_absorpt_correction_T_min 0.5585
_exptl_absorpt_correction_type multi-scan
_exptl_absorpt_process_details '(Sheldrick, 2008)'
_exptl_crystal_colour colourless
_exptl_crystal_density_diffrn 1.508
_exptl_crystal_description prism
_exptl_crystal_F_000 2640
_exptl_crystal_size_max 0.259
_exptl_crystal_size_mid 0.112
_exptl_crystal_size_min 0.071
_refine_diff_density_max 1.966
_refine_diff_density_min -1.231
_refine_diff_density_rms 0.108
_refine_ls_extinction_method none
_refine_ls_goodness_of_fit_ref 1.022
_refine_ls_hydrogen_treatment mixed
_refine_ls_matrix_type full
_refine_ls_number_parameters 706
_refine_ls_number_reflns 13281
_refine_ls_number_restraints 0
_refine_ls_restrained_S_all 1.022
_refine_ls_R_factor_all 0.0719
_refine_ls_R_factor_gt 0.0468
_refine_ls_shift/su_max 0.001
_refine_ls_shift/su_mean 0.000
_refine_ls_structure_factor_coef Fsqd
_refine_ls_weighting_details 'w=1/[\s^2^(Fo^2^)+(0.0409P)^2^+5.9936P] where P=(Fo^2^+2Fc^2^)/3'
_refine_ls_weighting_scheme calc
_refine_ls_wR_factor_gt 0.0949
_refine_ls_wR_factor_ref 0.1055
_reflns_Friedel_coverage 0.000
_reflns_number_gt 9886
_reflns_number_total 13281
_reflns_threshold_expression 'I > 2\s(I)'
_cod_data_source_file c5ra07698f2.cif
_cod_data_source_block Compound_2
_cod_database_code 7220919
_shelx_space_group_comment
;
The symmetry employed for this shelxl refinement is uniquely defined
by the following loop, which should always be used as a source of
symmetry information in preference to the above space-group names.
They are only intended as comments.
;
_shelx_estimated_absorpt_t_min 0.559
_shelx_estimated_absorpt_t_max 0.840
_shelxl_version_number 2014-1

loop_
_space_group_symop_operation_xyz
'x, y, z'
'-x, y+1/2, -z+1/2'
'-x, -y, -z'
'x, -y-1/2, z-1/2'

loop_
_atom_site_label
_atom_site_type_symbol
_atom_site_fract_x
_atom_site_fract_y
_atom_site_fract_z
_atom_site_U_iso_or_equiv
_atom_site_adp_type
_atom_site_occupancy
_atom_site_site_symmetry_order
_atom_site_calc_flag
_atom_site_refinement_flags_posn
_atom_site_refinement_flags_adp
Ir1 Ir 0.26650(2) 0.08993(2) 0.18296(2) 0.03145(6) Uani 1 1 d . .
H1 H 0.310(3) 0.066(4) 0.1462(18) 0.047 Uiso 1 1 d . U
S1 S 0.19165(8) 0.15655(9) 0.24585(5) 0.0400(3) Uani 1 1 d . .
S2 S 0.17409(10) -0.24217(12) 0.36005(6) 0.0574(4) Uani 1 1 d . .
P1 P 0.18157(8) 0.02836(9) 0.28464(5) 0.0315(3) Uani 1 1 d . .
P2 P 0.27679(9) -0.23752(10) 0.33805(5) 0.0392(3) Uani 1 1 d . .
P3 P 0.28169(8) 0.23662(10) 0.14828(5) 0.0374(3) Uani 1 1 d . .
P4 P 0.15762(8) 0.01809(10) 0.12807(5) 0.0362(3) Uani 1 1 d . .
O1 O 0.3691(2) 0.2846(2) 0.17640(14) 0.0445(9) Uani 1 1 d . .
O2 O 0.2177(2) 0.3234(3) 0.15249(15) 0.0462(9) Uani 1 1 d . .
O3 O 0.2831(2) 0.2486(3) 0.09065(14) 0.0459(9) Uani 1 1 d . .
O4 O 0.0900(2) -0.0216(3) 0.15641(12) 0.0429(9) Uani 1 1 d . .
O5 O 0.1071(2) 0.0709(3) 0.07734(13) 0.0491(9) Uani 1 1 d . .
O6 O 0.1764(2) -0.0872(3) 0.10316(14) 0.0462(9) Uani 1 1 d . .
N1 N 0.2723(2) -0.0487(3) 0.22340(14) 0.0289(8) Uani 1 1 d . .
N2 N 0.3169(3) -0.1280(3) 0.21370(16) 0.0370(9) Uani 1 1 d . .
N3 N 0.3176(3) -0.1994(3) 0.24885(15) 0.0385(10) Uani 1 1 d . .
C4 C 0.2735(3) -0.1653(3) 0.28126(18) 0.0333(10) Uani 1 1 d . .
C5 C 0.2436(3) -0.0683(3) 0.26492(17) 0.0290(10) Uani 1 1 d . .
C6 C 0.2192(3) 0.0510(4) 0.3515(2) 0.0420(12) Uani 1 1 d . .
C7 C 0.2925(4) 0.1025(5) 0.3675(2) 0.0576(16) Uani 1 1 d . .
H7 H 0.3213 0.1263 0.3444 0.069 Uiso 1 1 calc R U
C8 C 0.3224(4) 0.1182(6) 0.4187(3) 0.076(2) Uani 1 1 d . .
H8 H 0.3720 0.1523 0.4301 0.091 Uiso 1 1 calc R U
C9 C 0.2792(5) 0.0837(6) 0.4527(3) 0.074(2) Uani 1 1 d . .
H9 H 0.3002 0.0942 0.4870 0.088 Uiso 1 1 calc R U
C10 C 0.2073(5) 0.0354(5) 0.4370(2) 0.0685(19) Uani 1 1 d . .
H10 H 0.1778 0.0142 0.4603 0.082 Uiso 1 1 calc R U
C11 C 0.1769(4) 0.0170(5) 0.3864(2) 0.0536(15) Uani 1 1 d . .
H11 H 0.1277 -0.0185 0.3757 0.064 Uiso 1 1 calc R U
C12 C 0.0758(3) -0.0134(4) 0.27516(18) 0.0345(11) Uani 1 1 d . .
C13 C 0.0184(4) 0.0562(5) 0.2811(3) 0.0657(18) Uani 1 1 d . .
H13 H 0.0342 0.1236 0.2890 0.079 Uiso 1 1 calc R U
C14 C -0.0631(4) 0.0286(6) 0.2756(3) 0.086(2) Uani 1 1 d . .
H14 H -0.1015 0.0766 0.2808 0.103 Uiso 1 1 calc R U
C15 C -0.0863(4) -0.0676(6) 0.2628(3) 0.071(2) Uani 1 1 d . .
H15 H -0.1413 -0.0860 0.2585 0.085 Uiso 1 1 calc R U
C16 C -0.0305(4) -0.1388(5) 0.2559(2) 0.0611(17) Uani 1 1 d . .
H16 H -0.0474 -0.2057 0.2475 0.073 Uiso 1 1 calc R U
C17 C 0.0515(3) -0.1121(4) 0.2615(2) 0.0439(13) Uani 1 1 d . .
H17 H 0.0896 -0.1603 0.2560 0.053 Uiso 1 1 calc R U
C18 C 0.3614(4) -0.1764(4) 0.3824(2) 0.0473(14) Uani 1 1 d . .
C19 C 0.4295(4) -0.1397(5) 0.3671(3) 0.0619(17) Uani 1 1 d . .
H19 H 0.4299 -0.1410 0.3330 0.074 Uiso 1 1 calc R U
C20 C 0.4970(5) -0.1011(5) 0.4013(3) 0.081(2) Uani 1 1 d . .
H20 H 0.5435 -0.0792 0.3910 0.097 Uiso 1 1 calc R U
C21 C 0.4929(6) -0.0963(6) 0.4520(4) 0.095(3) Uani 1 1 d . .
H21 H 0.5372 -0.0698 0.4757 0.114 Uiso 1 1 calc R U
C22 C 0.4252(6) -0.1298(6) 0.4672(3) 0.086(3) Uani 1 1 d . .
H22 H 0.4240 -0.1262 0.5012 0.104 Uiso 1 1 calc R U
C23 C 0.3574(4) -0.1697(5) 0.4325(2) 0.0640(18) Uani 1 1 d . .
H23 H 0.3107 -0.1911 0.4428 0.077 Uiso 1 1 calc R U
C24 C 0.3145(3) -0.3649(4) 0.32825(19) 0.0406(12) Uani 1 1 d . .
C25 C 0.2666(4) -0.4484(4) 0.3336(2) 0.0559(15) Uani 1 1 d . .
H25 H 0.2145 -0.4389 0.3396 0.067 Uiso 1 1 calc R U
C26 C 0.2964(5) -0.5464(5) 0.3301(3) 0.072(2) Uani 1 1 d . .
H26 H 0.2641 -0.6025 0.3341 0.086 Uiso 1 1 calc R U
C27 C 0.3722(5) -0.5617(5) 0.3210(3) 0.073(2) Uani 1 1 d . .
H27 H 0.3918 -0.6278 0.3191 0.088 Uiso 1 1 calc R U
C28 C 0.4194(4) -0.4796(5) 0.3146(3) 0.0687(19) Uani 1 1 d . .
H28 H 0.4710 -0.4901 0.3081 0.082 Uiso 1 1 calc R U
C29 C 0.3912(4) -0.3821(4) 0.3178(2) 0.0567(16) Uani 1 1 d . .
H29 H 0.4236 -0.3268 0.3129 0.068 Uiso 1 1 calc R U
C30 C 0.4087(3) 0.2313(4) 0.2207(2) 0.0388(12) Uani 1 1 d . .
C31 C 0.3763(3) 0.1393(4) 0.2311(2) 0.0379(11) Uani 1 1 d . .
C32 C 0.4205(3) 0.0902(5) 0.2739(2) 0.0510(14) Uani 1 1 d . .
H32 H 0.4023 0.0268 0.2825 0.061 Uiso 1 1 calc R U
C33 C 0.4906(4) 0.1320(6) 0.3044(3) 0.0647(18) Uani 1 1 d . .
H33 H 0.5187 0.0969 0.3328 0.078 Uiso 1 1 calc R U
C34 C 0.5184(3) 0.2254(5) 0.2923(2) 0.0605(17) Uani 1 1 d . .
H34 H 0.5649 0.2545 0.3130 0.073 Uiso 1 1 calc R U
C35 C 0.4779(3) 0.2757(5) 0.2501(2) 0.0506(14) Uani 1 1 d . .
H35 H 0.4967 0.3387 0.2414 0.061 Uiso 1 1 calc R U
C36 C 0.2267(3) 0.4273(4) 0.1409(2) 0.0437(13) Uani 1 1 d . .
C37 C 0.1926(5) 0.4613(5) 0.0942(3) 0.082(2) Uani 1 1 d . .
H37 H 0.1661 0.4169 0.0690 0.098 Uiso 1 1 calc R U
C38 C 0.1986(8) 0.5661(7) 0.0852(4) 0.129(4) Uani 1 1 d . .
H38 H 0.1757 0.5923 0.0533 0.155 Uiso 1 1 calc R U
C39 C 0.2375(7) 0.6303(6) 0.1224(5) 0.119(4) Uani 1 1 d . .
H39 H 0.2420 0.6996 0.1157 0.143 Uiso 1 1 calc R U
C40 C 0.2694(5) 0.5937(6) 0.1686(4) 0.094(3) Uani 1 1 d . .
H40 H 0.2940 0.6382 0.1943 0.113 Uiso 1 1 calc R U
C41 C 0.2660(4) 0.4886(5) 0.1786(2) 0.0610(17) Uani 1 1 d . .
H41 H 0.2901 0.4622 0.2102 0.073 Uiso 1 1 calc R U
C42 C 0.3335(3) 0.1967(4) 0.0636(2) 0.0426(12) Uani 1 1 d . .
C43 C 0.4122(4) 0.1660(5) 0.0847(2) 0.0571(15) Uani 1 1 d . .
H43 H 0.4338 0.1737 0.1191 0.069 Uiso 1 1 calc R U
C44 C 0.4592(4) 0.1234(5) 0.0543(3) 0.0683(19) Uani 1 1 d . .
H44 H 0.5127 0.1020 0.0682 0.082 Uiso 1 1 calc R U
C45 C 0.4267(5) 0.1127(5) 0.0036(3) 0.072(2) Uani 1 1 d . .
H45 H 0.4592 0.0879 -0.0173 0.086 Uiso 1 1 calc R U
C46 C 0.3477(6) 0.1380(6) -0.0160(3) 0.084(2) Uani 1 1 d . .
H46 H 0.3251 0.1265 -0.0500 0.100 Uiso 1 1 calc R U
C47 C 0.2997(4) 0.1809(5) 0.0139(2) 0.0694(19) Uani 1 1 d . .
H47 H 0.2452 0.1986 0.0001 0.083 Uiso 1 1 calc R U
C48 C 0.0222(3) -0.0845(4) 0.13535(19) 0.0447(13) Uani 1 1 d . .
C49 C 0.0326(4) -0.1885(5) 0.1340(2) 0.0566(16) Uani 1 1 d . .
H49 H 0.0845 -0.2178 0.1441 0.068 Uiso 1 1 calc R U
C50 C -0.0368(5) -0.2487(5) 0.1170(3) 0.0702(19) Uani 1 1 d . .
H50 H -0.0313 -0.3194 0.1153 0.084 Uiso 1 1 calc R U
C51 C -0.1129(5) -0.2054(6) 0.1028(3) 0.077(2) Uani 1 1 d . .
H51 H -0.1590 -0.2468 0.0924 0.092 Uiso 1 1 calc R U
C52 C -0.1216(4) -0.1020(6) 0.1037(3) 0.073(2) Uani 1 1 d . .
H52 H -0.1734 -0.0728 0.0931 0.088 Uiso 1 1 calc R U
C53 C -0.0532(4) -0.0398(5) 0.1204(2) 0.0576(16) Uani 1 1 d . .
H53 H -0.0589 0.0309 0.1214 0.069 Uiso 1 1 calc R U
C54 C 0.0675(3) 0.1656(4) 0.0714(2) 0.0447(13) Uani 1 1 d . .
C55 C 0.0474(4) 0.2019(6) 0.0236(2) 0.0701(19) Uani 1 1 d . .
H55 H 0.0609 0.1650 -0.0026 0.084 Uiso 1 1 calc R U
C56 C 0.0064(6) 0.2947(7) 0.0141(3) 0.105(3) Uani 1 1 d . .
H56 H -0.0076 0.3206 -0.0185 0.126 Uiso 1 1 calc R U
C57 C -0.0132(5) 0.3482(7) 0.0532(3) 0.097(3) Uani 1 1 d . .
H57 H -0.0402 0.4107 0.0470 0.116 Uiso 1 1 calc R U
C58 C 0.0067(4) 0.3102(5) 0.1008(3) 0.0658(18) Uani 1 1 d . .
H58 H -0.0073 0.3465 0.1270 0.079 Uiso 1 1 calc R U
C59 C 0.0478(3) 0.2174(4) 0.1106(2) 0.0489(14) Uani 1 1 d . .
H59 H 0.0616 0.1911 0.1432 0.059 Uiso 1 1 calc R U
C60 C 0.2255(4) -0.0975(4) 0.0680(2) 0.0518(15) Uani 1 1 d . .
C61 C 0.3081(5) -0.1150(4) 0.0850(3) 0.0640(18) Uani 1 1 d . .
H61 H 0.3316 -0.1175 0.1193 0.077 Uiso 1 1 calc R U
C62 C 0.3552(6) -0.1286(6) 0.0508(4) 0.097(3) Uani 1 1 d . .
H62 H 0.4112 -0.1409 0.0622 0.116 Uiso 1 1 calc R U
C63 C 0.3227(9) -0.1248(7) 0.0016(5) 0.121(4) Uani 1 1 d . .
H63 H 0.3563 -0.1325 -0.0211 0.145 Uiso 1 1 calc R U
C64 C 0.2406(9) -0.1095(7) -0.0159(3) 0.118(4) Uani 1 1 d . .
H64 H 0.2182 -0.1090 -0.0505 0.141 Uiso 1 1 calc R U
C65 C 0.1889(6) -0.0944(5) 0.0178(3) 0.087(2) Uani 1 1 d . .
H65 H 0.1328 -0.0829 0.0065 0.105 Uiso 1 1 calc R U

loop_
_atom_site_aniso_label
_atom_site_aniso_U_11
_atom_site_aniso_U_22
_atom_site_aniso_U_33
_atom_site_aniso_U_23
_atom_site_aniso_U_13
_atom_site_aniso_U_12
Ir1 0.02882(10) 0.02234(9) 0.04496(11) 0.00263(8) 0.01206(7) -0.00059(8)
S1 0.0417(7) 0.0238(6) 0.0592(8) 0.0013(5) 0.0216(6) 0.0044(5)
S2 0.0613(10) 0.0507(9) 0.0685(10) 0.0159(8) 0.0319(8) 0.0119(7)
P1 0.0301(7) 0.0253(6) 0.0402(7) -0.0029(5) 0.0107(5) 0.0019(5)
P2 0.0450(8) 0.0303(7) 0.0423(7) 0.0071(6) 0.0101(6) 0.0051(6)
P3 0.0364(7) 0.0253(6) 0.0530(8) 0.0048(6) 0.0157(6) -0.0029(5)
P4 0.0359(7) 0.0323(7) 0.0411(7) 0.0013(5) 0.0105(6) -0.0032(5)
O1 0.039(2) 0.0276(18) 0.070(3) 0.0032(17) 0.0186(18) -0.0079(15)
O2 0.040(2) 0.0271(19) 0.076(3) 0.0037(17) 0.0221(19) 0.0001(15)
O3 0.047(2) 0.036(2) 0.057(2) 0.0109(17) 0.0174(18) 0.0007(16)
O4 0.038(2) 0.050(2) 0.041(2) -0.0026(16) 0.0092(16) -0.0111(17)
O5 0.058(2) 0.044(2) 0.044(2) 0.0001(17) 0.0070(18) 0.0080(18)
O6 0.053(2) 0.0327(19) 0.059(2) -0.0042(17) 0.0245(18) -0.0041(17)
N1 0.031(2) 0.0170(17) 0.041(2) 0.0033(16) 0.0125(17) 0.0023(15)
N2 0.041(2) 0.026(2) 0.047(2) 0.0041(18) 0.015(2) 0.0062(18)
N3 0.047(3) 0.027(2) 0.044(2) 0.0053(18) 0.017(2) 0.0070(18)
C4 0.035(3) 0.026(2) 0.039(3) 0.000(2) 0.009(2) 0.001(2)
C5 0.026(2) 0.020(2) 0.041(3) 0.0007(18) 0.010(2) -0.0011(17)
C6 0.044(3) 0.034(3) 0.049(3) -0.008(2) 0.011(2) 0.011(2)
C7 0.047(4) 0.058(4) 0.065(4) -0.019(3) 0.008(3) 0.000(3)
C8 0.053(4) 0.085(5) 0.079(5) -0.032(4) -0.008(4) 0.008(4)
C9 0.093(6) 0.072(5) 0.049(4) -0.015(4) 0.003(4) 0.025(4)
C10 0.103(6) 0.054(4) 0.048(4) 0.005(3) 0.017(4) 0.011(4)
C11 0.065(4) 0.048(3) 0.048(3) -0.003(3) 0.014(3) 0.003(3)
C12 0.033(3) 0.034(3) 0.038(3) 0.003(2) 0.014(2) 0.004(2)
C13 0.049(4) 0.050(4) 0.105(5) -0.008(4) 0.031(4) 0.006(3)
C14 0.040(4) 0.074(5) 0.152(8) 0.003(5) 0.040(4) 0.015(4)
C15 0.038(4) 0.093(6) 0.084(5) -0.003(4) 0.021(3) -0.013(4)
C16 0.049(4) 0.066(4) 0.071(4) -0.013(3) 0.019(3) -0.023(3)
C17 0.041(3) 0.039(3) 0.052(3) -0.002(2) 0.012(2) -0.007(2)
C18 0.061(4) 0.027(3) 0.049(3) 0.004(2) 0.004(3) 0.008(2)
C19 0.061(4) 0.048(4) 0.069(4) 0.004(3) -0.001(3) 0.001(3)
C20 0.066(5) 0.063(5) 0.099(6) -0.007(4) -0.009(4) -0.001(4)
C21 0.101(7) 0.053(5) 0.102(7) -0.018(4) -0.037(5) 0.006(4)
C22 0.121(7) 0.063(5) 0.060(5) -0.012(4) -0.011(5) 0.003(5)
C23 0.085(5) 0.048(4) 0.055(4) 0.005(3) 0.008(3) 0.012(3)
C24 0.047(3) 0.032(3) 0.043(3) 0.009(2) 0.010(2) 0.009(2)
C25 0.063(4) 0.037(3) 0.072(4) 0.005(3) 0.026(3) 0.006(3)
C26 0.098(6) 0.036(3) 0.090(5) 0.005(3) 0.040(4) 0.003(4)
C27 0.103(6) 0.042(4) 0.083(5) 0.013(3) 0.038(4) 0.029(4)
C28 0.064(4) 0.058(4) 0.087(5) 0.012(4) 0.024(4) 0.025(3)
C29 0.052(4) 0.038(3) 0.081(4) 0.009(3) 0.016(3) 0.005(3)
C30 0.028(3) 0.037(3) 0.056(3) -0.001(2) 0.016(2) 0.001(2)
C31 0.027(3) 0.035(3) 0.054(3) -0.003(2) 0.013(2) -0.002(2)
C32 0.032(3) 0.049(3) 0.071(4) 0.009(3) 0.009(3) 0.002(3)
C33 0.035(3) 0.082(5) 0.071(4) 0.009(4) 0.001(3) -0.001(3)
C34 0.032(3) 0.076(5) 0.070(4) -0.002(4) 0.006(3) -0.013(3)
C35 0.033(3) 0.048(3) 0.076(4) -0.015(3) 0.024(3) -0.006(3)
C36 0.043(3) 0.022(3) 0.068(4) 0.005(2) 0.016(3) 0.003(2)
C37 0.112(6) 0.051(4) 0.073(5) 0.005(4) 0.002(4) 0.009(4)
C38 0.187(12) 0.070(7) 0.121(8) 0.051(6) 0.015(8) 0.034(7)
C39 0.147(10) 0.031(4) 0.185(12) 0.029(6) 0.050(9) 0.008(5)
C40 0.096(7) 0.046(5) 0.150(9) -0.035(5) 0.047(6) -0.021(4)
C41 0.056(4) 0.057(4) 0.070(4) -0.016(3) 0.015(3) -0.006(3)
C42 0.048(3) 0.033(3) 0.050(3) 0.004(2) 0.018(3) -0.006(2)
C43 0.049(4) 0.063(4) 0.061(4) -0.010(3) 0.016(3) -0.005(3)
C44 0.053(4) 0.074(5) 0.083(5) -0.016(4) 0.027(4) 0.000(3)
C45 0.080(5) 0.068(5) 0.078(5) -0.015(4) 0.039(4) -0.002(4)
C46 0.114(7) 0.082(5) 0.053(4) -0.015(4) 0.015(4) 0.011(5)
C47 0.072(5) 0.076(5) 0.059(4) -0.002(4) 0.011(3) 0.016(4)
C48 0.040(3) 0.055(3) 0.038(3) 0.000(3) 0.008(2) -0.019(3)
C49 0.055(4) 0.049(4) 0.064(4) 0.001(3) 0.009(3) -0.015(3)
C50 0.089(6) 0.052(4) 0.071(4) -0.002(3) 0.020(4) -0.030(4)
C51 0.069(5) 0.089(6) 0.070(5) -0.003(4) 0.014(4) -0.038(4)
C52 0.045(4) 0.079(5) 0.091(5) 0.000(4) 0.006(3) -0.014(4)
C53 0.044(4) 0.059(4) 0.068(4) -0.004(3) 0.011(3) -0.009(3)
C54 0.038(3) 0.048(3) 0.046(3) 0.007(3) 0.005(2) 0.002(2)
C55 0.078(5) 0.077(5) 0.054(4) 0.012(3) 0.012(3) 0.023(4)
C56 0.134(8) 0.120(7) 0.060(5) 0.039(5) 0.020(5) 0.065(6)
C57 0.116(7) 0.087(6) 0.087(6) 0.026(5) 0.021(5) 0.055(5)
C58 0.056(4) 0.071(5) 0.074(5) -0.001(4) 0.022(3) 0.018(3)
C59 0.038(3) 0.053(4) 0.056(3) 0.006(3) 0.012(3) 0.003(3)
C60 0.077(4) 0.024(3) 0.062(4) -0.008(2) 0.032(3) -0.007(3)
C61 0.079(5) 0.038(3) 0.088(5) -0.013(3) 0.046(4) -0.001(3)
C62 0.115(7) 0.059(5) 0.142(9) -0.033(5) 0.083(7) -0.014(5)
C63 0.197(13) 0.065(6) 0.137(10) -0.028(6) 0.115(10) -0.013(7)
C64 0.221(13) 0.084(7) 0.058(5) -0.017(4) 0.051(7) 0.005(8)
C65 0.137(8) 0.066(5) 0.059(4) -0.019(4) 0.024(5) 0.008(5)

loop_
_atom_type_symbol
_atom_type_description
_atom_type_scat_dispersion_real
_atom_type_scat_dispersion_imag
_atom_type_scat_source
C C 0.0033 0.0016 'International Tables Vol C Tables 4.2.6.8 and 6.1.1.4'
H H 0.0000 0.0000 'International Tables Vol C Tables 4.2.6.8 and 6.1.1.4'
N N 0.0061 0.0033 'International Tables Vol C Tables 4.2.6.8 and 6.1.1.4'
O O 0.0106 0.0060 'International Tables Vol C Tables 4.2.6.8 and 6.1.1.4'
P P 0.1023 0.0942 'International Tables Vol C Tables 4.2.6.8 and 6.1.1.4'
S S 0.1246 0.1234 'International Tables Vol C Tables 4.2.6.8 and 6.1.1.4'
Ir Ir -1.4442 7.9887 'International Tables Vol C Tables 4.2.6.8 and 6.1.1.4'

loop_
_geom_angle_atom_site_label_1
_geom_angle_atom_site_label_2
_geom_angle_atom_site_label_3
_geom_angle
C31 Ir1 N1 90.47(17)
C31 Ir1 P3 80.14(15)
N1 Ir1 P3 170.39(11)
C31 Ir1 P4 172.15(14)
N1 Ir1 P4 85.63(11)
P3 Ir1 P4 103.44(5)
C31 Ir1 S1 88.10(14)
N1 Ir1 S1 84.91(10)
P3 Ir1 S1 96.74(5)
P4 Ir1 S1 98.32(5)
C31 Ir1 H1 90(2)
N1 Ir1 H1 102(2)
P3 Ir1 H1 76(2)
P4 Ir1 H1 84(2)
S1 Ir1 H1 173(2)
P1 S1 Ir1 100.71(6)
C5 P1 C12 110.9(2)
C5 P1 C6 109.0(2)
C12 P1 C6 107.2(2)
C5 P1 S1 107.83(16)
C12 P1 S1 111.87(17)
C6 P1 S1 110.00(19)
C4 P2 C24 107.2(2)
C4 P2 C18 102.0(2)
C24 P2 C18 104.9(2)
C4 P2 S2 115.18(17)
C24 P2 S2 112.07(19)
C18 P2 S2 114.5(2)
O2 P3 O3 99.5(2)
O2 P3 O1 103.89(19)
O3 P3 O1 102.46(19)
O2 P3 Ir1 116.91(14)
O3 P3 Ir1 123.15(15)
O1 P3 Ir1 108.58(14)
O4 P4 O6 98.96(19)
O4 P4 O5 105.4(2)
O6 P4 O5 96.9(2)
O4 P4 Ir1 111.33(14)
O6 P4 Ir1 115.45(15)
O5 P4 Ir1 125.02(15)
C30 O1 P3 114.1(3)
C36 O2 P3 124.5(3)
C42 O3 P3 128.0(3)
C48 O4 P4 125.7(3)
C54 O5 P4 128.6(3)
C60 O6 P4 125.1(3)
N2 N1 C5 109.8(4)
N2 N1 Ir1 121.5(3)
C5 N1 Ir1 128.1(3)
N3 N2 N1 108.3(4)
N2 N3 C4 108.8(4)
N3 C4 C5 107.4(4)
N3 C4 P2 118.4(3)
C5 C4 P2 133.4(4)
N1 C5 C4 105.7(4)
N1 C5 P1 117.2(3)
C4 C5 P1 137.1(4)
C7 C6 C11 119.8(5)
C7 C6 P1 118.5(5)
C11 C6 P1 121.7(4)
C6 C7 C8 118.7(6)
C6 C7 H7 120.6
C8 C7 H7 120.6
C9 C8 C7 120.5(7)
C9 C8 H8 119.8
C7 C8 H8 119.8
C10 C9 C8 120.7(7)
C10 C9 H9 119.7
C8 C9 H9 119.7
C9 C10 C11 120.1(7)
C9 C10 H10 120.0
C11 C10 H10 120.0
C10 C11 C6 120.2(6)
C10 C11 H11 119.9
C6 C11 H11 119.9
C13 C12 C17 119.1(5)
C13 C12 P1 118.3(4)
C17 C12 P1 122.5(4)
C12 C13 C14 121.2(6)
C12 C13 H13 119.4
C14 C13 H13 119.4
C15 C14 C13 119.5(6)
C15 C14 H14 120.2
C13 C14 H14 120.2
C14 C15 C16 120.8(6)
C14 C15 H15 119.6
C16 C15 H15 119.6
C15 C16 C17 120.2(6)
C15 C16 H16 119.9
C17 C16 H16 119.9
C12 C17 C16 119.2(5)
C12 C17 H17 120.4
C16 C17 H17 120.4
C23 C18 C19 120.3(6)
C23 C18 P2 118.5(5)
C19 C18 P2 121.1(5)
C20 C19 C18 121.4(7)
C20 C19 H19 119.3
C18 C19 H19 119.3
C19 C20 C21 117.8(8)
C19 C20 H20 121.1
C21 C20 H20 121.1
C22 C21 C20 121.1(7)
C22 C21 H21 119.4
C20 C21 H21 119.4
C21 C22 C23 120.8(8)
C21 C22 H22 119.6
C23 C22 H22 119.6
C18 C23 C22 118.5(7)
C18 C23 H23 120.8
C22 C23 H23 120.8
C25 C24 C29 118.4(5)
C25 C24 P2 118.7(4)
C29 C24 P2 122.9(4)
C24 C25 C26 119.9(6)
C24 C25 H25 120.1
C26 C25 H25 120.1
C27 C26 C25 120.8(6)
C27 C26 H26 119.6
C25 C26 H26 119.6
C26 C27 C28 119.8(6)
C26 C27 H27 120.1
C28 C27 H27 120.1
C27 C28 C29 120.5(6)
C27 C28 H28 119.8
C29 C28 H28 119.8
C28 C29 C24 120.6(6)
C28 C29 H29 119.7
C24 C29 H29 119.7
C31 C30 C35 124.5(5)
C31 C30 O1 118.5(4)
C35 C30 O1 117.1(5)
C30 C31 C32 114.9(5)
C30 C31 Ir1 117.9(4)
C32 C31 Ir1 127.2(4)
C33 C32 C31 122.4(6)
C33 C32 H32 118.8
C31 C32 H32 118.8
C34 C33 C32 119.6(6)
C34 C33 H33 120.2
C32 C33 H33 120.2
C35 C34 C33 120.1(6)
C35 C34 H34 120.0
C33 C34 H34 120.0
C34 C35 C30 118.5(6)
C34 C35 H35 120.7
C30 C35 H35 120.7
C37 C36 C41 123.5(6)
C37 C36 O2 119.0(5)
C41 C36 O2 117.4(5)
C36 C37 C38 117.2(8)
C36 C37 H37 121.4
C38 C37 H37 121.4
C39 C38 C37 120.9(9)
C39 C38 H38 119.6
C37 C38 H38 119.6
C40 C39 C38 120.0(8)
C40 C39 H39 120.0
C38 C39 H39 120.0
C39 C40 C41 120.5(8)
C39 C40 H40 119.7
C41 C40 H40 119.7
C36 C41 C40 117.9(7)
C36 C41 H41 121.1
C40 C41 H41 121.1
C47 C42 C43 120.9(6)
C47 C42 O3 115.6(5)
C43 C42 O3 123.4(5)
C42 C43 C44 119.3(6)
C42 C43 H43 120.4
C44 C43 H43 120.4
C45 C44 C43 119.8(7)
C45 C44 H44 120.1
C43 C44 H44 120.1
C46 C45 C44 120.1(7)
C46 C45 H45 120.0
C44 C45 H45 120.0
C45 C46 C47 120.9(7)
C45 C46 H46 119.6
C47 C46 H46 119.6
C42 C47 C46 118.9(7)
C42 C47 H47 120.6
C46 C47 H47 120.6
C53 C48 C49 122.0(5)
C53 C48 O4 118.2(5)
C49 C48 O4 119.6(5)
C48 C49 C50 118.0(6)
C48 C49 H49 121.0
C50 C49 H49 121.0
C51 C50 C49 120.8(7)
C51 C50 H50 119.6
C49 C50 H50 119.6
C52 C51 C50 120.2(6)
C52 C51 H51 119.9
C50 C51 H51 119.9
C51 C52 C53 120.3(7)
C51 C52 H52 119.9
C53 C52 H52 119.9
C48 C53 C52 118.7(6)
C48 C53 H53 120.6
C52 C53 H53 120.6
C55 C54 C59 121.8(6)
C55 C54 O5 115.4(5)
C59 C54 O5 122.8(5)
C54 C55 C56 119.3(7)
C54 C55 H55 120.4
C56 C55 H55 120.4
C57 C56 C55 119.6(7)
C57 C56 H56 120.2
C55 C56 H56 120.2
C58 C57 C56 120.4(7)
C58 C57 H57 119.8
C56 C57 H57 119.8
C57 C58 C59 120.3(7)
C57 C58 H58 119.8
C59 C58 H58 119.8
C54 C59 C58 118.6(6)
C54 C59 H59 120.7
C58 C59 H59 120.7
C65 C60 C61 122.0(7)
C65 C60 O6 119.0(7)
C61 C60 O6 119.0(6)
C62 C61 C60 119.0(8)
C62 C61 H61 120.5
C60 C61 H61 120.5
C63 C62 C61 121.3(10)
C63 C62 H62 119.4
C61 C62 H62 119.4
C62 C63 C64 120.4(10)
C62 C63 H63 119.8
C64 C63 H63 119.8
C63 C64 C65 120.6(10)
C63 C64 H64 119.7
C65 C64 H64 119.7
C60 C65 C64 116.7(9)
C60 C65 H65 121.7
C64 C65 H65 121.7

loop_
_geom_bond_atom_site_label_1
_geom_bond_atom_site_label_2
_geom_bond_distance
Ir1 C31 2.098(5)
Ir1 N1 2.110(3)
Ir1 P3 2.1765(12)
Ir1 P4 2.2759(13)
Ir1 S1 2.4963(13)
Ir1 H1 1.40(5)
S1 P1 2.0073(18)
S2 P2 1.942(2)
P1 C5 1.791(4)
P1 C12 1.809(5)
P1 C6 1.811(5)
P2 C4 1.802(5)
P2 C24 1.820(5)
P2 C18 1.820(6)
P3 O2 1.580(4)
P3 O3 1.584(4)
P3 O1 1.612(4)
P4 O4 1.593(4)
P4 O6 1.596(4)
P4 O5 1.601(4)
O1 C30 1.419(6)
O2 C36 1.408(6)
O3 C42 1.411(6)
O4 C48 1.410(6)
O5 C54 1.395(6)
O6 C60 1.403(7)
N1 N2 1.337(5)
N1 C5 1.350(6)
N2 N3 1.335(5)
N3 C4 1.348(6)
C4 C5 1.397(6)
C6 C7 1.376(8)
C6 C11 1.379(8)
C7 C8 1.385(9)
C7 H7 0.9300
C8 C9 1.373(10)
C8 H8 0.9300
C9 C10 1.337(10)
C9 H9 0.9300
C10 C11 1.378(8)
C10 H10 0.9300
C11 H11 0.9300
C12 C13 1.357(7)
C12 C17 1.378(7)
C13 C14 1.382(9)
C13 H13 0.9300
C14 C15 1.338(10)
C14 H14 0.9300
C15 C16 1.359(9)
C15 H15 0.9300
C16 C17 1.388(8)
C16 H16 0.9300
C17 H17 0.9300
C18 C23 1.383(8)
C18 C19 1.384(8)
C19 C20 1.384(9)
C19 H19 0.9300
C20 C21 1.398(12)
C20 H20 0.9300
C21 C22 1.363(12)
C21 H21 0.9300
C22 C23 1.400(10)
C22 H22 0.9300
C23 H23 0.9300
C24 C25 1.379(8)
C24 C29 1.394(8)
C25 C26 1.384(8)
C25 H25 0.9300
C26 C27 1.359(9)
C26 H26 0.9300
C27 C28 1.364(9)
C27 H27 0.9300
C28 C29 1.367(8)
C28 H28 0.9300
C29 H29 0.9300
C30 C31 1.373(7)
C30 C35 1.376(7)
C31 C32 1.387(7)
C32 C33 1.382(8)
C32 H32 0.9300
C33 C34 1.372(9)
C33 H33 0.9300
C34 C35 1.362(8)
C34 H34 0.9300
C35 H35 0.9300
C36 C37 1.345(9)
C36 C41 1.348(8)
C37 C38 1.399(11)
C37 H37 0.9300
C38 C39 1.361(14)
C38 H38 0.9300
C39 C40 1.338(13)
C39 H39 0.9300
C40 C41 1.402(10)
C40 H40 0.9300
C41 H41 0.9300
C42 C47 1.360(8)
C42 C43 1.368(8)
C43 C44 1.381(8)
C43 H43 0.9300
C44 C45 1.372(10)
C44 H44 0.9300
C45 C46 1.345(10)
C45 H45 0.9300
C46 C47 1.384(9)
C46 H46 0.9300
C47 H47 0.9300
C48 C53 1.364(8)
C48 C49 1.371(8)
C49 C50 1.389(8)
C49 H49 0.9300
C50 C51 1.363(10)
C50 H50 0.9300
C51 C52 1.359(10)
C51 H51 0.9300
C52 C53 1.390(8)
C52 H52 0.9300
C53 H53 0.9300
C54 C55 1.355(8)
C54 C59 1.366(8)
C55 C56 1.386(10)
C55 H55 0.9300
C56 C57 1.374(11)
C56 H56 0.9300
C57 C58 1.357(9)
C57 H57 0.9300
C58 C59 1.388(8)
C58 H58 0.9300
C59 H59 0.9300
C60 C65 1.363(9)
C60 C61 1.371(9)
C61 C62 1.359(10)
C61 H61 0.9300
C62 C63 1.329(14)
C62 H62 0.9300
C63 C64 1.359(14)
C63 H63 0.9300
C64 C65 1.411(13)
C64 H64 0.9300
C65 H65 0.9300

loop_
_geom_hbond_atom_site_label_D
_geom_hbond_atom_site_label_H
_geom_hbond_atom_site_label_A
_geom_hbond_distance_DH
_geom_hbond_distance_HA
_geom_hbond_distance_DA
_geom_hbond_angle_DHA
C23 H23 S2 0.93 2.89 3.376(7) 113.6
C25 H25 S2 0.93 2.75 3.266(6) 116.3
C43 H43 O1 0.93 2.54 3.159(7) 124.0
C61 H61 N2 0.93 2.64 3.481(8) 150.5

loop_
_geom_torsion_atom_site_label_1
_geom_torsion_atom_site_label_2
_geom_torsion_atom_site_label_3
_geom_torsion_atom_site_label_4
_geom_torsion
O2 P3 O1 C30 115.7(3)
O3 P3 O1 C30 -141.1(3)
Ir1 P3 O1 C30 -9.4(3)
O3 P3 O2 C36 -57.5(5)
O1 P3 O2 C36 47.9(5)
Ir1 P3 O2 C36 167.5(4)
O2 P3 O3 C42 175.2(4)
O1 P3 O3 C42 68.6(4)
Ir1 P3 O3 C42 -53.7(4)
O6 P4 O4 C48 -46.8(5)
O5 P4 O4 C48 53.0(5)
Ir1 P4 O4 C48 -168.7(4)
O4 P4 O5 C54 75.3(5)
O6 P4 O5 C54 176.6(4)
Ir1 P4 O5 C54 -55.6(5)
O4 P4 O6 C60 171.9(5)
O5 P4 O6 C60 65.0(5)
Ir1 P4 O6 C60 -69.2(5)
C5 N1 N2 N3 -0.1(5)
Ir1 N1 N2 N3 172.2(3)
N1 N2 N3 C4 -0.3(5)
N2 N3 C4 C5 0.5(5)
N2 N3 C4 P2 -170.7(3)
C24 P2 C4 N3 -18.3(5)
C18 P2 C4 N3 91.6(4)
S2 P2 C4 N3 -143.8(3)
C24 P2 C4 C5 173.3(5)
C18 P2 C4 C5 -76.8(5)
S2 P2 C4 C5 47.8(5)
N2 N1 C5 C4 0.4(5)
Ir1 N1 C5 C4 -171.2(3)
N2 N1 C5 P1 -179.8(3)
Ir1 N1 C5 P1 8.6(5)
N3 C4 C5 N1 -0.5(5)
P2 C4 C5 N1 168.8(4)
N3 C4 C5 P1 179.7(4)
P2 C4 C5 P1 -11.0(8)
C12 P1 C5 N1 110.8(4)
C6 P1 C5 N1 -131.4(4)
S1 P1 C5 N1 -12.0(4)
C12 P1 C5 C4 -69.4(6)
C6 P1 C5 C4 48.4(6)
S1 P1 C5 C4 167.8(5)
C5 P1 C6 C7 72.6(5)
C12 P1 C6 C7 -167.3(4)
S1 P1 C6 C7 -45.4(5)
C5 P1 C6 C11 -106.6(5)
C12 P1 C6 C11 13.5(5)
S1 P1 C6 C11 135.3(4)
C11 C6 C7 C8 0.5(9)
P1 C6 C7 C8 -178.7(5)
C6 C7 C8 C9 -0.6(10)
C7 C8 C9 C10 -0.6(11)
C8 C9 C10 C11 1.9(11)
C9 C10 C11 C6 -2.0(10)
C7 C6 C11 C10 0.7(9)
P1 C6 C11 C10 179.9(5)
C5 P1 C12 C13 -170.4(5)
C6 P1 C12 C13 70.7(5)
S1 P1 C12 C13 -49.9(5)
C5 P1 C12 C17 8.6(5)
C6 P1 C12 C17 -110.3(4)
S1 P1 C12 C17 129.1(4)
C17 C12 C13 C14 2.6(10)
P1 C12 C13 C14 -178.4(6)
C12 C13 C14 C15 -1.9(12)
C13 C14 C15 C16 1.1(13)
C14 C15 C16 C17 -0.9(11)
C13 C12 C17 C16 -2.3(8)
P1 C12 C17 C16 178.7(4)
C15 C16 C17 C12 1.5(9)
C4 P2 C18 C23 146.3(4)
C24 P2 C18 C23 -102.0(5)
S2 P2 C18 C23 21.3(5)
C4 P2 C18 C19 -35.4(5)
C24 P2 C18 C19 76.3(5)
S2 P2 C18 C19 -160.5(4)
C23 C18 C19 C20 3.8(9)
P2 C18 C19 C20 -174.4(5)
C18 C19 C20 C21 -2.6(10)
C19 C20 C21 C22 0.9(11)
C20 C21 C22 C23 -0.3(12)
C19 C18 C23 C22 -3.1(9)
P2 C18 C23 C22 175.1(5)
C21 C22 C23 C18 1.4(11)
C4 P2 C24 C25 -123.1(5)
C18 P2 C24 C25 129.0(5)
S2 P2 C24 C25 4.2(5)
C4 P2 C24 C29 59.9(5)
C18 P2 C24 C29 -48.0(5)
S2 P2 C24 C29 -172.8(4)
C29 C24 C25 C26 2.0(9)
P2 C24 C25 C26 -175.2(5)
C24 C25 C26 C27 -0.6(11)
C25 C26 C27 C28 -0.7(11)
C26 C27 C28 C29 0.5(11)
C27 C28 C29 C24 0.9(10)
C25 C24 C29 C28 -2.2(9)
P2 C24 C29 C28 174.9(5)
P3 O1 C30 C31 9.0(6)
P3 O1 C30 C35 -171.6(4)
C35 C30 C31 C32 -1.9(8)
O1 C30 C31 C32 177.5(4)
C35 C30 C31 Ir1 176.8(4)
O1 C30 C31 Ir1 -3.9(6)
C30 C31 C32 C33 1.5(8)
Ir1 C31 C32 C33 -177.0(5)
C31 C32 C33 C34 -0.1(10)
C32 C33 C34 C35 -1.2(10)
C33 C34 C35 C30 0.8(9)
C31 C30 C35 C34 0.8(8)
O1 C30 C35 C34 -178.6(5)
P3 O2 C36 C37 93.2(6)
P3 O2 C36 C41 -90.1(6)
C41 C36 C37 C38 -0.3(12)
O2 C36 C37 C38 176.2(7)
C36 C37 C38 C39 0.0(16)
C37 C38 C39 C40 -1.2(18)
C38 C39 C40 C41 2.6(16)
C37 C36 C41 C40 1.6(10)
O2 C36 C41 C40 -174.9(6)
C39 C40 C41 C36 -2.8(12)
P3 O3 C42 C47 149.2(5)
P3 O3 C42 C43 -32.5(7)
C47 C42 C43 C44 3.5(9)
O3 C42 C43 C44 -174.6(5)
C42 C43 C44 C45 0.2(10)
C43 C44 C45 C46 -3.9(11)
C44 C45 C46 C47 4.0(12)
C43 C42 C47 C46 -3.5(10)
O3 C42 C47 C46 174.8(6)
C45 C46 C47 C42 -0.4(12)
P4 O4 C48 C53 -102.0(6)
P4 O4 C48 C49 82.9(6)
C53 C48 C49 C50 -0.3(9)
O4 C48 C49 C50 174.5(5)
C48 C49 C50 C51 -0.9(10)
C49 C50 C51 C52 1.9(11)
C50 C51 C52 C53 -1.7(12)
C49 C48 C53 C52 0.5(9)
O4 C48 C53 C52 -174.4(5)
C51 C52 C53 C48 0.5(11)
P4 O5 C54 C55 164.2(5)
P4 O5 C54 C59 -17.7(8)
C59 C54 C55 C56 0.7(11)
O5 C54 C55 C56 178.8(7)
C54 C55 C56 C57 -0.1(14)
C55 C56 C57 C58 -0.5(15)
C56 C57 C58 C59 0.6(13)
C55 C54 C59 C58 -0.6(9)
O5 C54 C59 C58 -178.6(5)
C57 C58 C59 C54 -0.1(10)
P4 O6 C60 C65 -92.8(6)
P4 O6 C60 C61 90.1(6)
C65 C60 C61 C62 0.7(9)
O6 C60 C61 C62 177.7(5)
C60 C61 C62 C63 0.3(11)
C61 C62 C63 C64 -1.7(15)
C62 C63 C64 C65 2.0(16)
C61 C60 C65 C64 -0.4(10)
O6 C60 C65 C64 -177.4(6)
C63 C64 C65 C60 -0.9(13)
